data_4322692
loop_
_publ_author_name
'Carla Bazzicalupi'
'Andrea Bencini'
'Vieri Fusi'
'Claudia Giorgi'
'Piero Paoletti'
'Barbara Valtancoli'

_publ_section_title
;
 Polyamine Macrocycles Incorporating a Phenanthroline Unit: Their
 Synthesis, Basicity, and Cu(II) Coordination
;
_journal_name_full 'Inorganic Chemistry'
_journal_page_first 941
_journal_page_last 948
_journal_paper_doi 10.1021/ic9708428
_journal_volume 37
_journal_year 1998
_chemical_formula_moiety
;
Cu 2+, C27 H 39 N7 2+, (S C N 1-)2, (Cl O4 -1)2, (H2 O)3
;
_chemical_formula_structural
;
(Cu) (C27 H39 N7) (S C N)2 (Cl O4)2 (H2 O)3
;
_chemical_formula_sum 'C29 H45 Cl2 Cu N9 O11 S2'
_chemical_formula_weight 894.30
_chemical_name_systematic
;
 ?
;
_space_group_IT_number 2
_symmetry_cell_setting triclinic
_symmetry_space_group_name_Hall '-P 1'
_symmetry_space_group_name_H-M 'P -1'
_atom_sites_solution_hydrogens geom
_atom_sites_solution_primary heavy
_atom_sites_solution_secondary difmap
_audit_creation_method SHELXL
_cell_angle_alpha 106.87(3)
_cell_angle_beta 90.22(8)
_cell_angle_gamma 104.48(8)
_cell_formula_units_Z 2
_cell_length_a 9.770(10)
_cell_length_b 12.027(5)
_cell_length_c 18.006(7)
_cell_measurement_reflns_used 25
_cell_measurement_temperature 298
_cell_measurement_theta_max 9.56
_cell_measurement_theta_min 5.10
_cell_volume 1954(2)
_computing_cell_refinement 'ENRAF-NONIUS CAD4'
_computing_data_collection 'ENRAF-NONIUS CAD4'
_computing_data_reduction 'ENRAF-NONIUS CAD4'
_computing_molecular_graphics 'ORTEP (Johnson, 1971)'
_computing_publication_material 'PARST93 (Nardelli, 1983)'
_computing_structure_refinement 'SHELXL-93 (Sheldrick, 1993)'
_computing_structure_solution 'Patterson method'
_diffrn_ambient_temperature 298
_diffrn_measurement_device 'ENRAF-NONIUS CAD4'
_diffrn_measurement_method \q/2\q
_diffrn_radiation_monochromator graphite
_diffrn_radiation_source 'X-ray tube'
_diffrn_radiation_type MoK\a
_diffrn_radiation_wavelength 0.71069
_diffrn_reflns_av_R_equivalents 0.0852
_diffrn_reflns_av_sigmaI/netI 0.2311
_diffrn_reflns_limit_h_max 9
_diffrn_reflns_limit_h_min -9
_diffrn_reflns_limit_k_max 11
_diffrn_reflns_limit_k_min -11
_diffrn_reflns_limit_l_max 17
_diffrn_reflns_limit_l_min 0
_diffrn_reflns_number 3804
_diffrn_reflns_theta_max 20.00
_diffrn_reflns_theta_min 2.52
_diffrn_standards_decay_% 0
_diffrn_standards_interval_time 60
_diffrn_standards_number 2
_exptl_absorpt_coefficient_mu 0.870
_exptl_absorpt_correction_type refdelf
_exptl_absorpt_process_details 'Walker and Stuart, 1983'
_exptl_crystal_colour blue
_exptl_crystal_density_diffrn 1.520
_exptl_crystal_description prismatic
_exptl_crystal_F_000 930
_exptl_crystal_size_max 0.2
_exptl_crystal_size_mid 0.17
_exptl_crystal_size_min 0.06
_refine_diff_density_max 0.802
_refine_diff_density_min -0.376
_refine_diff_density_rms 0.090
_refine_ls_extinction_method none
_refine_ls_goodness_of_fit_all 1.055
_refine_ls_goodness_of_fit_obs 1.252
_refine_ls_hydrogen_treatment refU
_refine_ls_matrix_type full
_refine_ls_number_parameters 509
_refine_ls_number_reflns 3646
_refine_ls_number_restraints 0
_refine_ls_restrained_S_all 1.059
_refine_ls_restrained_S_obs 1.252
_refine_ls_R_factor_all 0.2313
_refine_ls_R_factor_obs 0.0971
_refine_ls_shift/esd_max 0.679
_refine_ls_shift/esd_mean 0.109
_refine_ls_structure_factor_coef Fsqd
_refine_ls_weighting_details 'w=1/[\s^2^(Fo^2^)+(0.0813P)^2^+7.9685P] where P=(Fo^2^+2Fc^2^)/3'
_refine_ls_weighting_scheme calc
_refine_ls_wR_factor_all 0.2553
_refine_ls_wR_factor_obs 0.1832
_reflns_number_observed 1620
_reflns_number_total 3648
_reflns_observed_criterion >2sigma(I)
_cod_data_source_file ic9708428.cif
_cod_data_source_block '[H2LCu(SCN)2].(ClO4)2.3H2O'
_cod_original_cell_volume 1953.7(23)
_cod_database_code 4322692

loop_
_symmetry_equiv_pos_as_xyz
'x, y, z'
'-x, -y, -z'

loop_
_atom_site_aniso_label
_atom_site_aniso_U_11
_atom_site_aniso_U_22
_atom_site_aniso_U_33
_atom_site_aniso_U_23
_atom_site_aniso_U_13
_atom_site_aniso_U_12
O1 0.108(11) 0.089(9) 0.058(8) 0.034(7) 0.015(8) 0.013(8)
O2 0.106(13) 0.136(14) 0.194(18) 0.067(13) 0.013(12) -0.021(11)
O3 0.211(19) 0.076(11) 0.284(23) 0.056(13) 0.119(18) 0.020(12)
Cu 0.0560(15) 0.0403(12) 0.0532(14) 0.0149(11) 0.0015(12) 0.0158(11)
S1 0.092(4) 0.054(3) 0.114(5) 0.033(3) 0.011(4) 0.031(3)
N8 0.069(10) 0.035(9) 0.061(10) 0.010(8) 0.003(8) 0.017(8)
C28 0.094(16) 0.065(14) 0.054(13) 0.028(12) 0.011(12) 0.001(13)
S2 0.060(3) 0.079(4) 0.059(4) 0.013(3) -0.004(3) 0.011(3)
N9 0.105(13) 0.058(10) 0.055(11) 0.009(9) -0.041(10) 0.007(9)
C29 0.033(10) 0.047(11) 0.077(14) 0.018(10) 0.037(10) 0.021(9)
Cl1 0.102(5) 0.084(4) 0.076(5) 0.012(4) 0.004(4) 0.010(4)
O11 0.189(25) 0.166(24) 0.080(16) 0.056(16) -0.072(18) -0.014(20)
O12 0.190(30) 0.065(17) 0.273(41) 0.027(21) 0.009(28) -0.029(19)
O13 0.184(34) 0.414(60) 0.162(34) 0.051(37) 0.018(29) 0.114(38)
O14 0.367(50) 0.222(35) 0.279(44) 0.099(35) -0.109(44) 0.147(37)
O15 0.396(41) 0.407(50) 0.092(22) 0.060(26) 0.167(27) 0.272(40)
O16 0.223(57) 0.291(65) 0.548(117) 0.029(70) -0.100(65) -0.028(50)
Cl2 0.077(4) 0.161(6) 0.091(5) 0.048(4) -0.005(4) 0.028(4)
O21 0.096(15) 0.562(45) 0.115(17) 0.049(22) 0.006(13) 0.061(21)
O22 0.398(36) 0.287(26) 0.060(12) 0.082(15) -0.049(17) -0.023(25)
O23 0.320(26) 0.244(21) 0.302(34) 0.006(21) 0.061(25) 0.230(20)
O24 0.379(37) 0.114(17) 0.339(35) 0.063(21) -0.073(30) -0.022(21)
N1 0.094(12) 0.049(9) 0.055(10) 0.020(8) 0.022(9) 0.030(9)
C1 0.078(14) 0.058(13) 0.074(15) -0.008(11) 0.019(12) 0.033(11)
C2 0.087(15) 0.057(12) 0.050(13) -0.005(10) -0.024(12) 0.013(11)
N2 0.078(11) 0.058(9) 0.035(9) 0.022(8) -0.001(8) 0.018(8)
C3 0.085(14) 0.033(10) 0.069(14) 0.011(10) -0.006(12) 0.012(10)
C4 0.064(13) 0.067(12) 0.072(14) 0.040(11) 0.008(11) 0.015(11)
N3 0.046(9) 0.047(9) 0.059(10) 0.014(8) -0.003(8) 0.005(7)
C5 0.060(13) 0.066(12) 0.057(13) 0.022(11) 0.017(11) 0.013(10)
C6 0.064(13) 0.063(13) 0.060(14) 0.028(11) -0.010(11) 0.000(11)
C7 0.066(14) 0.059(12) 0.071(15) 0.045(11) -0.001(11) -0.026(11)
C8 0.100(16) 0.054(12) 0.026(11) 0.013(9) 0.005(11) 0.028(12)
C9 0.063(14) 0.055(12) 0.099(16) 0.042(12) -0.005(13) -0.006(11)
C10 0.056(13) 0.127(18) 0.067(14) 0.054(14) 0.031(11) 0.015(14)
C11 0.066(13) 0.058(12) 0.029(11) 0.010(9) -0.002(10) 0.027(11)
C12 0.047(11) 0.066(12) 0.011(9) 0.008(8) 0.015(8) 0.034(10)
N4 0.044(9) 0.041(9) 0.035(9) 0.009(7) 0.005(7) -0.001(8)
C13 0.090(15) 0.089(15) 0.055(14) 0.022(12) 0.027(12) 0.060(13)
C14 0.085(15) 0.085(14) 0.055(14) 0.014(11) -0.007(12) 0.051(12)
C15 0.072(13) 0.060(12) 0.027(11) 0.014(9) -0.002(10) 0.037(11)
C16 0.052(12) 0.055(12) 0.024(10) 0.015(9) -0.002(9) 0.014(10)
N5 0.050(9) 0.032(8) 0.052(10) -0.001(7) -0.008(8) 0.014(8)
C17 0.075(14) 0.016(10) 0.057(13) -0.003(9) -0.007(11) -0.004(10)
C18 0.055(12) 0.036(10) 0.098(15) 0.047(10) 0.002(11) 0.006(9)
C19 0.088(15) 0.051(12) 0.043(12) 0.014(10) -0.016(11) 0.021(12)
C20 0.062(12) 0.028(10) 0.056(12) 0.020(9) -0.004(10) 0.006(9)
N6 0.049(9) 0.047(9) 0.050(9) 0.019(7) 0.005(8) 0.016(7)
C21 0.027(9) 0.053(11) 0.058(12) 0.034(9) 0.004(9) 0.008(8)
C22 0.056(12) 0.037(11) 0.044(11) 0.003(9) -0.010(10) -0.012(9)
C23 0.027(10) 0.046(11) 0.073(13) 0.008(10) 0.003(10) 0.008(9)
C24 0.047(12) 0.102(15) 0.046(12) 0.037(11) 0.007(10) 0.020(11)
N7 0.039(9) 0.028(8) 0.046(9) -0.004(7) -0.009(7) 0.001(7)
C25 0.053(12) 0.085(14) 0.058(14) 0.020(12) 0.016(11) 0.021(11)
C26 0.123(18) 0.065(13) 0.061(15) 0.013(11) 0.043(14) 0.046(13)
C27 0.112(17) 0.083(14) 0.078(15) 0.038(13) -0.003(14) 0.026(13)

loop_
_atom_site_label
_atom_site_type_symbol
_atom_site_fract_x
_atom_site_fract_y
_atom_site_fract_z
_atom_site_U_iso_or_equiv
_atom_site_thermal_displace_type
_atom_site_occupancy
_atom_site_calc_flag
_atom_site_refinement_flags
_atom_site_disorder_group
O1 O 0.3892(14) -0.4180(11) 0.0262(7) 0.085(4) Uani 1 d . .
O2 O 1.3053(17) 1.0361(14) 0.7773(11) 0.151(7) Uani 1 d . .
O3 O 0.5368(20) -0.1897(13) 0.0416(13) 0.193(9) Uani 1 d . .
Cu Cu 0.8561(2) 0.3313(2) 0.62758(13) 0.0490(7) Uani 1 d . .
S1 S 0.6845(6) 0.6609(4) 0.6447(3) 0.083(2) Uani 1 d . .
N8 N 0.8128(14) 0.4777(11) 0.6305(8) 0.055(5) Uani 1 d . .
C28 C 0.7624(22) 0.5510(17) 0.6332(11) 0.072(7) Uani 1 d . .
S2 S 0.5445(5) 0.1335(4) 0.3966(3) 0.069(2) Uani 1 d . .
N9 N 0.7133(17) 0.2349(12) 0.5361(8) 0.077(5) Uani 1 d . .
C29 C 0.6426(16) 0.1901(14) 0.4806(11) 0.050(5) Uani 1 d . .
Cl1 Cl 0.3620(7) 0.0548(6) 0.1354(4) 0.093(2) Uani 1 d . .
O11 O 0.4532(31) 0.0790(25) 0.2000(14) 0.152(11) Uani 0.66 d P .
O12 O 0.3212(35) -0.0679(22) 0.1252(22) 0.193(15) Uani 0.66 d P .
O13 O 0.2300(42) 0.0690(45) 0.1646(22) 0.255(21) Uani 0.66 d P .
O14 O 0.3017(55) 0.0928(37) 0.0892(28) 0.271(22) Uani 0.66 d P .
O15 O 0.4480(44) 0.0242(41) 0.0764(17) 0.270(19) Uani 0.66 d P .
O16 O 0.4223(60) 0.1618(55) 0.1573(49) 0.393(43) Uani 0.66 d P .
Cl2 Cl 0.2207(7) 0.3583(7) 0.8250(4) 0.108(2) Uani 1 d . .
O21 O 0.3384(21) 0.3831(29) 0.8718(12) 0.274(16) Uani 1 d . .
O22 O 0.2476(30) 0.3714(23) 0.7563(10) 0.263(14) Uani 1 d . .
O23 O 0.1528(28) 0.4310(21) 0.8626(17) 0.276(14) Uani 1 d . .
O24 O 0.1504(33) 0.2325(20) 0.8054(18) 0.295(16) Uani 1 d . .
N1 N 0.9923(16) 0.7172(12) 0.9417(8) 0.063(4) Uani 1 d . .
C1 C 1.0299(19) 0.8425(15) 0.9401(11) 0.073(6) Uani 1 d . .
H1A H 1.0323(19) 0.8949(15) 0.9927(11) 0.034(7) Uiso 1 calc R .
H1B H 0.9558(19) 0.8533(15) 0.9089(11) 0.034(7) Uiso 1 calc R .
C2 C 1.1700(20) 0.8818(15) 0.9080(10) 0.070(6) Uani 1 d . .
H2A H 1.1891(20) 0.9677(15) 0.9158(10) 0.034(7) Uiso 1 calc R .
H2B H 1.2428(20) 0.8702(15) 0.9396(10) 0.034(7) Uiso 1 calc R .
N2 N 1.1884(15) 0.8229(12) 0.8242(7) 0.055(4) Uani 1 d . .
C3 C 1.0580(19) 0.7921(14) 0.7721(10) 0.064(6) Uani 1 d . .
H3A H 1.0273(19) 0.8641(14) 0.7759(10) 0.034(7) Uiso 1 calc R .
H3B H 0.9826(19) 0.7357(14) 0.7875(10) 0.034(7) Uiso 1 calc R .
C4 C 1.0881(18) 0.7372(15) 0.6902(10) 0.064(6) Uani 1 d . .
H4A H 1.0050(18) 0.7212(15) 0.6552(10) 0.034(7) Uiso 1 calc R .
H4B H 1.1655(18) 0.7927(15) 0.6753(10) 0.034(7) Uiso 1 calc R .
N3 N 1.1257(14) 0.6258(11) 0.6839(8) 0.052(4) Uani 1 d . .
C5 C 1.2592(18) 0.6563(15) 0.7308(9) 0.061(6) Uani 1 d . .
H5A H 1.3311(18) 0.7138(15) 0.7141(9) 0.034(7) Uiso 1 calc R .
H5B H 1.2919(18) 0.5847(15) 0.7251(9) 0.034(7) Uiso 1 calc R .
C6 C 1.2329(19) 0.7101(15) 0.8143(10) 0.063(6) Uani 1 d . .
H6A H 1.1595(19) 0.6526(15) 0.8301(10) 0.034(7) Uiso 1 calc R .
H6B H 1.3189(19) 0.7275(15) 0.8475(10) 0.034(7) Uiso 1 calc R .
C7 C 1.1378(19) 0.5664(14) 0.6008(10) 0.068(6) Uani 1 d . .
H7A H 1.2106(19) 0.6192(14) 0.5812(10) 0.034(7) Uiso 1 calc R .
H7B H 1.0486(19) 0.5522(14) 0.5713(10) 0.034(7) Uiso 1 calc R .
C8 C 1.1744(22) 0.4487(16) 0.5896(9) 0.058(6) Uani 1 d . .
C9 C 1.3066(21) 0.4380(16) 0.5653(12) 0.072(6) Uani 1 d . .
H9 H 1.3740 0.5032 0.5582 0.050 Uiso 1 calc . .
C10 C 1.3342(20) 0.3270(21) 0.5522(11) 0.080(7) Uani 1 d . .
H10 H 1.4203 0.3175 0.5333 0.050 Uiso 1 calc . .
C11 C 1.2407(19) 0.2294(16) 0.5657(9) 0.050(5) Uani 1 d . .
C12 C 1.1128(17) 0.2536(15) 0.5896(8) 0.038(4) Uani 1 d . .
N4 N 1.0780(13) 0.3564(12) 0.6012(7) 0.043(4) Uani 1 d . .
C13 C 1.2674(20) 0.1176(18) 0.5570(10) 0.071(6) Uani 1 d . .
H13 H 1.3512 0.1034 0.5371 0.050 Uiso 1 calc . .
C14 C 1.1732(21) 0.0295(17) 0.5770(11) 0.071(6) Uani 1 d . .
H14 H 1.1931 -0.0436 0.5732 0.050 Uiso 1 calc . .
C15 C 1.0420(19) 0.0519(15) 0.6043(9) 0.049(5) Uani 1 d . .
C16 C 1.0115(18) 0.1617(15) 0.6114(9) 0.043(5) Uani 1 d . .
N5 N 0.8924(15) 0.1865(11) 0.6397(8) 0.047(4) Uani 1 d . .
C17 C 0.8017(20) 0.1104(14) 0.6653(10) 0.055(6) Uani 1 d . .
C18 C 0.8228(18) -0.0042(14) 0.6620(11) 0.058(5) Uani 1 d . .
H18 H 0.7576 -0.0581 0.6809 0.050 Uiso 1 calc . .
C19 C 0.9400(21) -0.0323(15) 0.6306(10) 0.060(6) Uani 1 d . .
H19 H 0.9540 -0.1076 0.6262 0.050 Uiso 1 calc . .
C20 C 0.6744(17) 0.1540(12) 0.6954(9) 0.048(5) Uani 1 d . .
H20A H 0.5988(17) 0.1266(12) 0.6540(9) 0.034(7) Uiso 1 calc R .
H20B H 0.6399(17) 0.1217(12) 0.7373(9) 0.034(7) Uiso 1 calc R .
N6 N 0.7167(13) 0.2883(11) 0.7243(7) 0.047(4) Uani 1 d . .
C21 C 0.8052(15) 0.3274(13) 0.7995(9) 0.043(5) Uani 1 d . .
H21A H 0.8908(15) 0.3001(13) 0.7912(9) 0.034(7) Uiso 1 calc R .
H21B H 0.7530(15) 0.2914(13) 0.8361(9) 0.034(7) Uiso 1 calc R .
C22 C 0.8443(17) 0.4629(13) 0.8329(10) 0.052(5) Uani 1 d . .
H22A H 0.9110(17) 0.4884(13) 0.8785(10) 0.034(7) Uiso 1 calc R .
H22B H 0.8882(17) 0.4999(13) 0.7947(10) 0.034(7) Uiso 1 calc R .
C23 C 0.6138(15) 0.4614(13) 0.7820(10) 0.051(5) Uani 1 d . .
H23A H 0.5243(15) 0.4801(13) 0.7954(10) 0.034(7) Uiso 1 calc R .
H23B H 0.6552(15) 0.5052(13) 0.7465(10) 0.034(7) Uiso 1 calc R .
C24 C 0.5892(17) 0.3313(16) 0.7443(10) 0.062(6) Uani 1 d . .
H24A H 0.5279(17) 0.3091(16) 0.6969(10) 0.034(7) Uiso 1 calc R .
H24B H 0.5384(17) 0.2892(16) 0.7786(10) 0.034(7) Uiso 1 calc R .
N7 N 0.7122(13) 0.4993(11) 0.8545(7) 0.043(4) Uani 1 d . .
C25 C 0.7398(18) 0.6337(15) 0.8895(10) 0.065(6) Uani 1 d . .
H25A H 0.7774(18) 0.6726(15) 0.8509(10) 0.034(7) Uiso 1 calc R .
H25B H 0.6507(18) 0.6531(15) 0.9030(10) 0.034(7) Uiso 1 calc R .
C26 C 0.8425(21) 0.6831(16) 0.9612(11) 0.080(7) Uani 1 d . .
H26A H 0.8198(21) 0.7533(16) 0.9959(11) 0.034(7) Uiso 1 calc R .
H26B H 0.8322(21) 0.6230(16) 0.9883(11) 0.034(7) Uiso 1 calc R .
C27 C 1.0887(20) 0.7037(16) 1.0010(11) 0.088(7) Uani 1 d . .
H27A H 1.1849(22) 0.7252(64) 0.9879(25) 0.045(24) Uiso 1 calc R .
H27B H 1.0638(54) 0.6217(22) 1.0018(32) 0.045(24) Uiso 1 calc R .
H27C H 1.0793(60) 0.7557(52) 1.0513(12) 0.045(24) Uiso 1 calc R .

loop_
_atom_type_symbol
_atom_type_description
_atom_type_scat_dispersion_real
_atom_type_scat_dispersion_imag
_atom_type_scat_source
C C 0.0033 0.0016 'International Tables Vol C Tables 4.2.6.8 and 6.1.1.4'
H H 0.0000 0.0000 'International Tables Vol C Tables 4.2.6.8 and 6.1.1.4'
N N 0.0061 0.0033 'International Tables Vol C Tables 4.2.6.8 and 6.1.1.4'
O O 0.0106 0.0060 'International Tables Vol C Tables 4.2.6.8 and 6.1.1.4'
S S 0.1246 0.1234 'International Tables Vol C Tables 4.2.6.8 and 6.1.1.4'
Cu Cu 0.3201 1.2651 'International Tables Vol C Tables 4.2.6.8 and 6.1.1.4'
Cl Cl 0.1484 0.1585 'International Tables Vol C Tables 4.2.6.8 and 6.1.1.4'

loop_
_geom_angle_atom_site_label_1
_geom_angle_atom_site_label_2
_geom_angle_atom_site_label_3
_geom_angle
_geom_angle_site_symmetry_1
_geom_angle_site_symmetry_3
_geom_angle_publ_flag
N8 Cu N5 171.8(6) . . ?
N8 Cu N9 92.8(6) . . ?
N5 Cu N9 91.4(5) . . ?
N8 Cu N4 105.3(6) . . ?
N5 Cu N4 79.1(6) . . ?
N9 Cu N4 115.0(6) . . ?
N8 Cu N6 97.6(5) . . ?
N5 Cu N6 74.9(6) . . ?
N9 Cu N6 97.5(6) . . ?
N4 Cu N6 138.6(5) . . ?
C28 N8 Cu 166.7(16) . . ?
N8 C28 S1 175.3(19) . . ?
C29 N9 Cu 171.7(16) . . ?
N9 C29 S2 175.5(17) . . ?
O16 Cl1 O14 79.0(36) . . ?
O16 Cl1 O11 70.6(36) . . ?
O14 Cl1 O11 149.3(24) . . ?
O16 Cl1 O15 96.0(40) . . ?
O14 Cl1 O15 86.0(28) . . ?
O11 Cl1 O15 100.9(22) . . ?
O16 Cl1 O12 164.0(39) . . ?
O14 Cl1 O12 116.9(25) . . ?
O11 Cl1 O12 93.7(19) . . ?
O15 Cl1 O12 83.9(22) . . ?
O16 Cl1 O13 95.2(37) . . ?
O14 Cl1 O13 72.5(26) . . ?
O11 Cl1 O13 105.6(21) . . ?
O15 Cl1 O13 153.4(23) . . ?
O12 Cl1 O13 91.7(24) . . ?
Cl1 O11 O16 49.7(22) . . ?
Cl1 O13 O14 49.1(19) . . ?
Cl1 O14 O16 49.2(29) . . ?
Cl1 O14 O13 58.4(24) . . ?
O16 O14 O13 76.1(38) . . ?
Cl1 O14 O15 49.7(18) . . ?
O16 O14 O15 69.3(33) . . ?
O13 O14 O15 106.6(31) . . ?
Cl1 O15 O14 44.3(18) . . ?
Cl1 O16 O11 59.7(34) . . ?
Cl1 O16 O14 51.8(25) . . ?
O11 O16 O14 111.4(44) . . ?
O23 Cl2 O22 112.1(19) . . ?
O23 Cl2 O21 103.8(17) . . ?
O22 Cl2 O21 113.0(16) . . ?
O23 Cl2 O24 116.7(20) . . ?
O22 Cl2 O24 101.9(17) . . ?
O21 Cl2 O24 109.7(19) . . ?
C1 N1 C26 109.6(14) . . ?
C1 N1 C27 109.7(14) . . ?
C26 N1 C27 109.7(14) . . ?
N1 C1 C2 114.8(15) . . ?
N2 C2 C1 119.1(14) . . ?
C3 N2 C6 107.6(12) . . ?
C3 N2 C2 113.2(14) . . ?
C6 N2 C2 111.4(13) . . ?
N2 C3 C4 109.1(15) . . ?
N3 C4 C3 109.6(14) . . ?
C4 N3 C5 107.5(13) . . ?
C4 N3 C7 108.2(14) . . ?
C5 N3 C7 112.0(13) . . ?
N3 C5 C6 107.5(14) . . ?
N2 C6 C5 110.6(14) . . ?
N3 C7 C8 111.3(14) . . ?
N4 C8 C9 121.7(17) . . ?
N4 C8 C7 119.3(17) . . ?
C9 C8 C7 119.1(17) . . ?
C10 C9 C8 117.5(17) . . ?
C11 C10 C9 123.4(18) . . ?
C10 C11 C13 125.2(19) . . ?
C10 C11 C12 112.4(17) . . ?
C13 C11 C12 122.4(17) . . ?
N4 C12 C11 127.2(16) . . ?
N4 C12 C16 115.2(15) . . ?
C11 C12 C16 117.3(16) . . ?
C12 N4 C8 117.7(15) . . ?
C12 N4 Cu 109.4(10) . . ?
C8 N4 Cu 132.7(13) . . ?
C14 C13 C11 121.2(18) . . ?
C13 C14 C15 118.2(17) . . ?
C16 C15 C19 115.9(16) . . ?
C16 C15 C14 121.6(17) . . ?
C19 C15 C14 122.3(17) . . ?
N5 C16 C15 122.7(16) . . ?
N5 C16 C12 118.1(16) . . ?
C15 C16 C12 119.2(17) . . ?
C17 N5 C16 120.9(15) . . ?
C17 N5 Cu 123.1(13) . . ?
C16 N5 Cu 115.6(12) . . ?
N5 C17 C18 121.3(18) . . ?
N5 C17 C20 113.5(15) . . ?
C18 C17 C20 125.1(16) . . ?
C19 C18 C17 118.3(17) . . ?
C18 C19 C15 120.7(16) . . ?
N6 C20 C17 108.9(12) . . ?
C24 N6 C21 104.8(12) . . ?
C24 N6 C20 108.9(12) . . ?
C21 N6 C20 108.8(11) . . ?
C24 N6 Cu 123.4(10) . . ?
C21 N6 Cu 110.0(9) . . ?
C20 N6 Cu 100.5(9) . . ?
N6 C21 C22 110.6(12) . . ?
N7 C22 C21 107.7(12) . . ?
C24 C23 N7 109.6(13) . . ?
C23 C24 N6 116.0(13) . . ?
C22 N7 C23 108.4(12) . . ?
C22 N7 C25 112.0(12) . . ?
C23 N7 C25 108.0(12) . . ?
C26 C25 N7 112.8(14) . . ?
N1 C26 C25 112.0(15) . . ?

loop_
_geom_bond_atom_site_label_1
_geom_bond_atom_site_label_2
_geom_bond_distance
_geom_bond_site_symmetry_2
_geom_bond_publ_flag
Cu N8 1.897(14) . ?
Cu N5 1.932(13) . ?
Cu N9 2.017(14) . ?
Cu N4 2.187(13) . ?
Cu N6 2.312(13) . ?
S1 C28 1.65(2) . ?
N8 C28 1.10(2) . ?
S2 C29 1.65(2) . ?
N9 C29 1.12(2) . ?
Cl1 O16 1.22(6) . ?
Cl1 O14 1.26(4) . ?
Cl1 O11 1.38(2) . ?
Cl1 O15 1.38(3) . ?
Cl1 O12 1.39(2) . ?
Cl1 O13 1.43(4) . ?
O11 O16 1.51(8) . ?
O13 O14 1.60(6) . ?
O14 O16 1.58(7) . ?
O14 O15 1.81(5) . ?
Cl2 O23 1.27(2) . ?
Cl2 O22 1.31(2) . ?
Cl2 O21 1.34(2) . ?
Cl2 O24 1.43(2) . ?
N1 C1 1.47(2) . ?
N1 C26 1.49(2) . ?
N1 C27 1.49(2) . ?
C1 C2 1.51(2) . ?
C2 N2 1.50(2) . ?
N2 C3 1.48(2) . ?
N2 C6 1.49(2) . ?
C3 C4 1.49(2) . ?
C4 N3 1.45(2) . ?
N3 C5 1.46(2) . ?
N3 C7 1.48(2) . ?
C5 C6 1.51(2) . ?
C7 C8 1.50(2) . ?
C8 N4 1.33(2) . ?
C8 C9 1.39(2) . ?
C9 C10 1.38(3) . ?
C10 C11 1.38(2) . ?
C11 C13 1.40(2) . ?
C11 C12 1.39(2) . ?
C12 N4 1.32(2) . ?
C12 C16 1.44(2) . ?
C13 C14 1.36(2) . ?
C14 C15 1.43(2) . ?
C15 C16 1.39(2) . ?
C15 C19 1.42(2) . ?
C16 N5 1.34(2) . ?
N5 C17 1.30(2) . ?
C17 C18 1.43(2) . ?
C17 C20 1.51(2) . ?
C18 C19 1.35(2) . ?
C20 N6 1.49(2) . ?
N6 C24 1.47(2) . ?
N6 C21 1.49(2) . ?
C21 C22 1.51(2) . ?
C22 N7 1.48(2) . ?
C23 C24 1.47(2) . ?
C23 N7 1.50(2) . ?
N7 C25 1.51(2) . ?
C25 C26 1.51(2) . ?
